data_2208809
loop_
_publ_author_name
'Zibaseresht, Ramin'
'Robinson, Ward T.'
'Hartshorn, Richard M.'

_publ_section_title
;\m-Oxo-bis[<i>trans</i>-dichloro(2,4,6-tri-2-pyridyl-1,3,5-triazine)iron(III)]
 dihydrate
;
_journal_coeditor_code BT2055
_journal_issue 5
_journal_name_full 'Acta Crystallographica Section E'
_journal_page_first m1150
_journal_page_last m1153
_journal_paper_doi 10.1107/S1600536806014437
_journal_volume 62
_journal_year 2006
_chemical_formula_iupac '[Fe2 Cl4 O (C18 H12 N6)2] , 2H2 O'
_chemical_formula_moiety 'C36 H24 Cl4 Fe2 N12 O , 2H2 O'
_chemical_formula_sum 'C36 H26 Cl4 Fe2 N12 O3'
_chemical_formula_weight 928.19
_chemical_name_systematic
;
\m-Oxo-bis[trans-dichloro(2,4,6-tri-2-pyridyl-1,3,5-triazine)iron(III)]
dihydrate
;
_space_group_IT_number 14
_symmetry_cell_setting monoclinic
_symmetry_space_group_name_Hall '-P 2ybc'
_symmetry_space_group_name_H-M 'P 1 21/c 1'
_atom_sites_solution_hydrogens geom
_atom_sites_solution_primary direct
_atom_sites_solution_secondary difmap
_audit_creation_method SHELXL97
_cell_angle_alpha 90.00
_cell_angle_beta 93.135(2)
_cell_angle_gamma 90.00
_cell_formula_units_Z 4
_cell_length_a 10.8726(11)
_cell_length_b 15.8656(16)
_cell_length_c 22.747(2)
_cell_measurement_reflns_used 10768
_cell_measurement_temperature 84(2)
_cell_measurement_theta_max 26.285
_cell_measurement_theta_min 2.273
_cell_volume 3918.0(7)
_computing_cell_refinement 'SAINT-Plus (Bruker, 1999)'
_computing_data_collection 'SMART (Bruker, 1999)'
_computing_data_reduction SAINT-Plus
_computing_molecular_graphics SHELXTL
_computing_publication_material SHELXTL
_computing_structure_refinement SHELXTL
_computing_structure_solution 'SHELXTL (Sheldrick, 2001)'
_diffrn_ambient_temperature 84(2)
_diffrn_detector_area_resol_mean 8.192
_diffrn_measured_fraction_theta_full 0.993
_diffrn_measured_fraction_theta_max 0.993
_diffrn_measurement_device_type 'Bruker SMART CCD area-detector'
_diffrn_measurement_method '\f and \w'
_diffrn_radiation_monochromator graphite
_diffrn_radiation_source 'fine-focus sealed tube'
_diffrn_radiation_type MoK\a
_diffrn_radiation_wavelength 0.71073
_diffrn_reflns_av_R_equivalents 0.0411
_diffrn_reflns_av_sigmaI/netI 0.0383
_diffrn_reflns_limit_h_max 13
_diffrn_reflns_limit_h_min -13
_diffrn_reflns_limit_k_max 18
_diffrn_reflns_limit_k_min -19
_diffrn_reflns_limit_l_max 28
_diffrn_reflns_limit_l_min -28
_diffrn_reflns_number 34106
_diffrn_reflns_theta_full 26.43
_diffrn_reflns_theta_max 26.43
_diffrn_reflns_theta_min 2.27
_diffrn_standards_number 0
_exptl_absorpt_coefficient_mu 1.067
_exptl_absorpt_correction_T_max 0.90
_exptl_absorpt_correction_T_min 0.6986484
_exptl_absorpt_correction_type multi-scan
_exptl_absorpt_process_details '(SADABS; Bruker, 1999)'
_exptl_crystal_colour red
_exptl_crystal_density_diffrn 1.574
_exptl_crystal_density_method 'not measured'
_exptl_crystal_description rod
_exptl_crystal_F_000 1880
_exptl_crystal_size_max 0.45
_exptl_crystal_size_mid 0.35
_exptl_crystal_size_min 0.10
_refine_diff_density_max 1.471
_refine_diff_density_min -0.444
_refine_ls_extinction_method none
_refine_ls_goodness_of_fit_ref 1.050
_refine_ls_hydrogen_treatment mixed
_refine_ls_matrix_type full
_refine_ls_number_parameters 531
_refine_ls_number_reflns 7995
_refine_ls_number_restraints 2
_refine_ls_restrained_S_all 1.050
_refine_ls_R_factor_all 0.0607
_refine_ls_R_factor_gt 0.0418
_refine_ls_shift/su_max 0.001
_refine_ls_shift/su_mean 0.000
_refine_ls_structure_factor_coef Fsqd
_refine_ls_weighting_details 'calc w = 1/[\s^2^(Fo^2^)+(0.0653P)^2^+4.758P] where P=(Fo^2^+2Fc^2^)/3'
_refine_ls_weighting_scheme calc
_refine_ls_wR_factor_gt 0.1159
_refine_ls_wR_factor_ref 0.1252
_reflns_number_gt 6159
_reflns_number_total 7995
_reflns_threshold_expression I>2\s(I)
_cod_data_source_file bt2055.cif
_cod_data_source_block I
_cod_original_sg_symbol_Hall '-p 2ybc'
_cod_original_sg_symbol_H-M 'P 21/c'
_cod_database_code 2208809
_cod_database_fobs_code 2208809

loop_
_symmetry_equiv_pos_as_xyz
'x, y, z'
'-x, y+1/2, -z+1/2'
'-x, -y, -z'
'x, -y-1/2, z-1/2'

loop_
_atom_site_type_symbol
_atom_site_label
_atom_site_fract_x
_atom_site_fract_y
_atom_site_fract_z
_atom_site_U_iso_or_equiv
_atom_site_adp_type
_atom_site_calc_flag
_atom_site_refinement_flags
_atom_site_occupancy
Fe Fe 0.34669(4) 0.30169(3) 0.773476(18) 0.01932(12) Uani d . 1
N N1 0.2569(2) 0.31395(16) 0.85362(11) 0.0213(5) Uani d . 1
N N2 0.1008(2) 0.37606(16) 0.90719(11) 0.0223(5) Uani d . 1
N N3 0.2227(2) 0.26214(17) 0.94798(11) 0.0241(6) Uani d . 1
N N4 0.4318(2) 0.20933(16) 0.83545(11) 0.0213(5) Uani d . 1
N N5 0.2068(2) 0.39976(16) 0.76000(11) 0.0220(5) Uani d . 1
N N6 -0.0181(3) 0.3852(2) 1.01130(13) 0.0395(8) Uani d . 1
C C1 0.1651(3) 0.36917(19) 0.85934(13) 0.0201(6) Uani d . 1
C C2 0.1326(3) 0.3206(2) 0.94991(13) 0.0230(7) Uani d . 1
C C3 0.2825(3) 0.26183(19) 0.89899(13) 0.0208(6) Uani d . 1
C C4 0.3846(3) 0.20255(19) 0.88925(13) 0.0212(6) Uani d . 1
C C5 0.4262(3) 0.1448(2) 0.93107(13) 0.0257(7) Uani d . 1
H H5 0.3903 0.1418 0.9682 0.031 Uiso calc R 1
C C6 0.5216(3) 0.0913(2) 0.91763(14) 0.0290(7) Uani d . 1
H H6 0.5526 0.0509 0.9454 0.035 Uiso calc R 1
C C7 0.5709(3) 0.0980(2) 0.86293(14) 0.0288(7) Uani d . 1
H H7 0.6363 0.0620 0.8529 0.035 Uiso calc R 1
C C8 0.5243(3) 0.1577(2) 0.82255(14) 0.0255(7) Uani d . 1
H H8 0.5588 0.1620 0.7852 0.031 Uiso calc R 1
C C9 0.1390(3) 0.42117(19) 0.80607(13) 0.0209(6) Uani d . 1
C C10 0.0533(3) 0.4853(2) 0.80282(14) 0.0273(7) Uani d . 1
H H10 0.0067 0.4988 0.8357 0.033 Uiso calc R 1
C C11 0.0369(3) 0.5297(2) 0.75048(15) 0.0332(8) Uani d . 1
H H11 -0.0200 0.5752 0.7473 0.040 Uiso calc R 1
C C12 0.1042(3) 0.5072(2) 0.70287(15) 0.0342(8) Uani d . 1
H H12 0.0929 0.5363 0.6665 0.041 Uiso calc R 1
C C13 0.1879(3) 0.4419(2) 0.70909(14) 0.0269(7) Uani d . 1
H H13 0.2335 0.4262 0.6763 0.032 Uiso calc R 1
C C14 0.0629(3) 0.3222(2) 1.00481(13) 0.0264(7) Uani d . 1
C C15 0.0870(3) 0.2608(2) 1.04570(14) 0.0299(7) Uani d . 1
H H15 0.1448 0.2174 1.0389 0.036 Uiso calc R 1
C C16 0.0262(4) 0.2631(3) 1.09659(16) 0.0400(9) Uani d . 1
H H16 0.0416 0.2212 1.1259 0.048 Uiso calc R 1
C C17 -0.0575(3) 0.3264(3) 1.10539(15) 0.0369(9) Uani d . 1
H H17 -0.1007 0.3283 1.1406 0.044 Uiso calc R 1
C C18 -0.0778(3) 0.3866(3) 1.06261(16) 0.0399(9) Uani d . 1
H H18 -0.1351 0.4304 1.0688 0.048 Uiso calc R 1
Cl Cl1 0.18457(7) 0.20129(5) 0.74884(3) 0.02390(17) Uani d . 1
Cl Cl2 0.48121(8) 0.41148(6) 0.81084(4) 0.0338(2) Uani d . 1
Fe Fe' 0.50388(4) 0.28090(3) 0.642326(19) 0.02475(13) Uani d . 1
N N1' 0.5982(3) 0.26543(17) 0.56351(11) 0.0260(6) Uani d . 1
N N2' 0.6268(3) 0.19034(18) 0.47618(11) 0.0286(6) Uani d . 1
N N3' 0.7535(3) 0.31016(19) 0.50210(11) 0.0298(6) Uani d . 1
N N4' 0.6395(2) 0.38262(17) 0.64003(11) 0.0265(6) Uani d . 1
N N5' 0.4217(2) 0.17165(17) 0.59600(11) 0.0252(6) Uani d . 1
N N6' 0.8774(3) 0.2872(2) 0.40243(13) 0.0382(8) Uani d . 1
C C1' 0.5687(3) 0.2039(2) 0.52561(13) 0.0256(7) Uani d . 1
C C2' 0.7187(3) 0.2458(2) 0.46650(14) 0.0290(7) Uani d . 1
C C3' 0.6889(3) 0.3173(2) 0.55010(14) 0.0272(7) Uani d . 1
C C4' 0.7116(3) 0.3857(2) 0.59336(14) 0.0283(7) Uani d . 1
C C5' 0.7965(3) 0.4492(2) 0.58617(16) 0.0344(8) Uani d . 1
H H5' 0.8465 0.4495 0.5532 0.041 Uiso calc R 1
C C6' 0.8068(3) 0.5124(2) 0.62821(17) 0.0382(9) Uani d . 1
H H6' 0.8634 0.5574 0.6242 0.046 Uiso calc R 1
C C7' 0.7338(3) 0.5092(2) 0.67625(16) 0.0335(8) Uani d . 1
H H7' 0.7402 0.5515 0.7058 0.040 Uiso calc R 1
C C8' 0.6513(3) 0.4432(2) 0.68044(14) 0.0292(7) Uani d . 1
H H8' 0.6012 0.4412 0.7134 0.035 Uiso calc R 1
C C9' 0.4655(3) 0.1510(2) 0.54287(13) 0.0259(7) Uani d . 1
C C10' 0.4159(3) 0.0861(2) 0.50849(14) 0.0281(7) Uani d . 1
H H10' 0.4461 0.0745 0.4709 0.034 Uiso calc R 1
C C11' 0.3217(3) 0.0386(2) 0.52990(16) 0.0335(8) Uani d . 1
H H11' 0.2866 -0.0068 0.5075 0.040 Uiso calc R 1
C C12' 0.2793(3) 0.0582(2) 0.58457(16) 0.0345(8) Uani d . 1
H H12' 0.2155 0.0259 0.6004 0.041 Uiso calc R 1
C C13' 0.3311(3) 0.1257(2) 0.61596(15) 0.0291(7) Uani d . 1
H H13' 0.3004 0.1394 0.6531 0.035 Uiso calc R 1
C C14' 0.7826(3) 0.2351(2) 0.41099(14) 0.0323(8) Uani d . 1
C C15' 0.7408(4) 0.1764(3) 0.36953(16) 0.0430(10) Uani d . 1
H H15' 0.6750 0.1395 0.3774 0.052 Uiso calc R 1
C C16' 0.7969(4) 0.1726(3) 0.31636(17) 0.0495(11) Uani d . 1
H H16' 0.7686 0.1339 0.2868 0.059 Uiso calc R 1
C C17' 0.8933(4) 0.2250(3) 0.30700(16) 0.0439(10) Uani d . 1
H H17' 0.9333 0.2233 0.2709 0.053 Uiso calc R 1
C C18' 0.9319(4) 0.2808(3) 0.35099(16) 0.0417(10) Uani d . 1
H H18' 1.0002 0.3162 0.3445 0.050 Uiso calc R 1
Cl Cl1' 0.66678(8) 0.19573(5) 0.68666(4) 0.0317(2) Uani d . 1
Cl Cl2' 0.37070(8) 0.37540(5) 0.58502(3) 0.0314(2) Uani d . 1
O O 0.4214(2) 0.28893(14) 0.70697(9) 0.0266(5) Uani d . 1
O O1 0.3334(2) 0.52962(16) 0.89312(11) 0.0334(6) Uani d D 1
H H1A 0.332(4) 0.5763(18) 0.8721(16) 0.050 Uiso d D 1
H H1B 0.375(4) 0.495(2) 0.8719(16) 0.050 Uiso d D 1
O O2' 0.1079(8) 0.4520(10) 0.5617(4) 0.075(5) Uani d P 0.293(9)
O O2 -0.0181(8) 0.4297(5) 0.4538(3) 0.162(5) Uani d P 0.707(9)

loop_
_atom_site_aniso_label
_atom_site_aniso_U_11
_atom_site_aniso_U_22
_atom_site_aniso_U_33
_atom_site_aniso_U_12
_atom_site_aniso_U_13
_atom_site_aniso_U_23
Fe 0.0195(2) 0.0186(2) 0.0204(2) 0.00214(17) 0.00585(16) -0.00048(16)
N1 0.0205(13) 0.0220(13) 0.0217(13) 0.0006(11) 0.0040(10) -0.0030(10)
N2 0.0214(14) 0.0253(14) 0.0206(12) -0.0004(11) 0.0034(10) -0.0048(10)
N3 0.0253(14) 0.0266(14) 0.0207(12) -0.0002(12) 0.0026(10) -0.0037(10)
N4 0.0211(14) 0.0201(13) 0.0228(12) 0.0021(11) 0.0022(10) -0.0033(10)
N5 0.0207(14) 0.0188(13) 0.0269(13) 0.0015(11) 0.0052(10) -0.0005(10)
N6 0.0352(18) 0.055(2) 0.0288(15) 0.0077(16) 0.0040(13) -0.0029(14)
C1 0.0164(15) 0.0191(15) 0.0249(15) -0.0001(12) 0.0020(11) -0.0056(12)
C2 0.0200(16) 0.0253(16) 0.0239(15) -0.0024(13) 0.0036(12) -0.0075(12)
C3 0.0208(16) 0.0196(15) 0.0220(14) -0.0017(12) 0.0017(12) -0.0042(11)
C4 0.0221(16) 0.0205(15) 0.0211(14) -0.0011(13) 0.0012(12) -0.0039(11)
C5 0.0297(18) 0.0271(17) 0.0201(15) 0.0003(14) 0.0004(12) -0.0015(12)
C6 0.0343(19) 0.0254(17) 0.0268(16) 0.0053(14) -0.0038(14) -0.0008(13)
C7 0.0257(18) 0.0271(18) 0.0336(18) 0.0081(14) 0.0020(13) -0.0035(13)
C8 0.0243(17) 0.0268(17) 0.0259(16) 0.0023(14) 0.0065(13) -0.0039(13)
C9 0.0187(16) 0.0203(15) 0.0240(15) -0.0021(12) 0.0033(11) -0.0026(12)
C10 0.0224(17) 0.0301(18) 0.0301(16) 0.0047(14) 0.0064(13) -0.0038(13)
C11 0.0298(19) 0.0311(19) 0.0387(19) 0.0133(15) 0.0025(15) 0.0022(14)
C12 0.040(2) 0.0318(19) 0.0313(18) 0.0080(16) 0.0051(15) 0.0081(14)
C13 0.0280(18) 0.0260(17) 0.0274(16) 0.0033(14) 0.0077(13) 0.0029(13)
C14 0.0227(17) 0.0350(19) 0.0216(15) 0.0012(14) 0.0026(12) -0.0077(13)
C15 0.034(2) 0.0295(18) 0.0273(16) 0.0032(15) 0.0129(14) -0.0042(13)
C16 0.042(2) 0.046(2) 0.0329(19) -0.0010(18) 0.0106(16) 0.0005(16)
C17 0.031(2) 0.054(2) 0.0276(17) -0.0014(17) 0.0114(14) -0.0097(16)
C18 0.028(2) 0.060(3) 0.0326(19) 0.0109(18) 0.0063(14) -0.0026(17)
Cl1 0.0238(4) 0.0214(4) 0.0268(4) -0.0026(3) 0.0039(3) 0.0007(3)
Cl2 0.0271(4) 0.0330(5) 0.0420(5) -0.0050(3) 0.0068(3) -0.0115(4)
Fe' 0.0280(3) 0.0248(3) 0.0223(2) -0.0057(2) 0.00973(18) -0.00622(17)
N1' 0.0284(15) 0.0275(14) 0.0230(13) -0.0004(12) 0.0074(11) -0.0037(11)
N2' 0.0302(16) 0.0351(16) 0.0207(13) 0.0079(13) 0.0035(11) -0.0032(11)
N3' 0.0280(15) 0.0404(17) 0.0216(13) 0.0042(13) 0.0066(11) 0.0038(11)
N4' 0.0256(15) 0.0269(15) 0.0275(14) -0.0021(12) 0.0067(11) -0.0017(11)
N5' 0.0253(15) 0.0252(14) 0.0254(13) 0.0011(12) 0.0038(11) -0.0062(11)
N6' 0.0409(19) 0.0424(19) 0.0326(16) 0.0122(15) 0.0148(13) 0.0088(13)
C1' 0.0254(17) 0.0288(17) 0.0228(15) 0.0067(14) 0.0017(12) -0.0029(12)
C2' 0.0260(18) 0.038(2) 0.0227(15) 0.0105(15) 0.0036(13) 0.0044(14)
C3' 0.0229(17) 0.0324(18) 0.0266(16) 0.0011(14) 0.0041(13) 0.0032(13)
C4' 0.0276(18) 0.0315(18) 0.0261(16) -0.0006(15) 0.0044(13) 0.0023(13)
C5' 0.0284(19) 0.038(2) 0.0370(19) -0.0045(16) 0.0067(15) 0.0059(15)
C6' 0.033(2) 0.034(2) 0.047(2) -0.0114(16) -0.0014(16) 0.0021(16)
C7' 0.033(2) 0.0286(18) 0.0379(19) -0.0035(15) -0.0018(15) -0.0037(15)
C8' 0.0280(18) 0.0308(19) 0.0290(17) 0.0004(15) 0.0030(13) -0.0025(13)
C9' 0.0262(17) 0.0274(17) 0.0240(15) 0.0084(14) 0.0012(13) -0.0046(12)
C10' 0.0269(18) 0.0292(18) 0.0278(16) 0.0094(14) -0.0032(13) -0.0093(13)
C11' 0.0294(19) 0.0276(18) 0.042(2) 0.0061(15) -0.0060(15) -0.0135(15)
C12' 0.0270(19) 0.0301(19) 0.047(2) -0.0026(15) 0.0054(15) -0.0039(15)
C13' 0.0274(18) 0.0304(18) 0.0300(17) 0.0003(15) 0.0051(13) -0.0053(13)
C14' 0.0288(19) 0.045(2) 0.0237(16) 0.0153(17) 0.0050(13) 0.0056(14)
C15' 0.034(2) 0.066(3) 0.0295(19) 0.0068(19) 0.0053(15) -0.0054(18)
C16' 0.039(2) 0.081(3) 0.0289(19) 0.006(2) 0.0069(16) -0.0099(19)
C17' 0.040(2) 0.068(3) 0.0253(18) 0.021(2) 0.0116(15) 0.0073(17)
C18' 0.045(2) 0.047(2) 0.0347(19) 0.0160(19) 0.0177(17) 0.0146(17)
Cl1' 0.0298(4) 0.0365(5) 0.0296(4) 0.0021(4) 0.0080(3) -0.0041(3)
Cl2' 0.0393(5) 0.0309(4) 0.0246(4) -0.0006(4) 0.0062(3) -0.0023(3)
O 0.0280(12) 0.0266(12) 0.0262(11) -0.0028(10) 0.0093(9) -0.0015(9)
O1 0.0366(15) 0.0337(14) 0.0306(13) -0.0013(12) 0.0085(10) 0.0007(10)
O2' 0.023(5) 0.174(15) 0.027(5) 0.033(7) -0.007(4) -0.014(6)
O2 0.215(9) 0.163(8) 0.123(6) -0.142(7) 0.140(6) -0.079(5)

loop_
_atom_type_symbol
_atom_type_description
_atom_type_scat_dispersion_real
_atom_type_scat_dispersion_imag
_atom_type_scat_source
C C 0.0033 0.0016 'International Tables Vol C Tables 4.2.6.8 and 6.1.1.4'
H H 0.0000 0.0000 'International Tables Vol C Tables 4.2.6.8 and 6.1.1.4'
N N 0.0061 0.0033 'International Tables Vol C Tables 4.2.6.8 and 6.1.1.4'
O O 0.0106 0.0060 'International Tables Vol C Tables 4.2.6.8 and 6.1.1.4'
Cl Cl 0.1484 0.1585 'International Tables Vol C Tables 4.2.6.8 and 6.1.1.4'
Fe Fe 0.3463 0.8444 'International Tables Vol C Tables 4.2.6.8 and 6.1.1.4'

loop_
_geom_angle_atom_site_label_1
_geom_angle_atom_site_label_2
_geom_angle_atom_site_label_3
_geom_angle
_geom_angle_publ_flag
O Fe N1 178.68(10) y
O Fe N5 108.07(10) y
N1 Fe N5 72.91(10) y
O Fe N4 105.97(10) y
N1 Fe N4 73.04(9) y
N5 Fe N4 145.94(10) y
O Fe Cl2 94.97(8) y
N1 Fe Cl2 85.95(7) y
N5 Fe Cl2 86.50(7) y
N4 Fe Cl2 91.70(7) y
O Fe Cl1 95.13(8) y
N1 Fe Cl1 84.01(7) y
N5 Fe Cl1 86.77(7) y
N4 Fe Cl1 89.17(7) y
Cl2 Fe Cl1 169.21(3) y
C3 N1 C1 117.0(3) ?
C3 N1 Fe 121.2(2) ?
C1 N1 Fe 121.6(2) ?
C1 N2 C2 114.4(3) ?
C3 N3 C2 114.9(3) ?
C8 N4 C4 118.3(3) ?
C8 N4 Fe 124.0(2) ?
C4 N4 Fe 117.6(2) ?
C13 N5 C9 118.5(3) ?
C13 N5 Fe 123.2(2) ?
C9 N5 Fe 118.2(2) ?
C14 N6 C18 116.7(3) ?
N2 C1 N1 124.1(3) ?
N2 C1 C9 122.6(3) ?
N1 C1 C9 113.3(3) ?
N2 C2 N3 125.8(3) ?
N2 C2 C14 118.1(3) ?
N3 C2 C14 116.1(3) ?
N3 C3 N1 123.8(3) ?
N3 C3 C4 122.4(3) ?
N1 C3 C4 113.8(3) ?
N4 C4 C5 123.3(3) ?
N4 C4 C3 114.1(3) ?
C5 C4 C3 122.6(3) ?
C4 C5 C6 118.4(3) ?
C4 C5 H5 120.8 ?
C6 C5 H5 120.8 ?
C7 C6 C5 118.8(3) ?
C7 C6 H6 120.6 ?
C5 C6 H6 120.6 ?
C6 C7 C8 119.9(3) ?
C6 C7 H7 120.0 ?
C8 C7 H7 120.0 ?
N4 C8 C7 121.3(3) ?
N4 C8 H8 119.3 ?
C7 C8 H8 119.3 ?
N5 C9 C10 122.5(3) ?
N5 C9 C1 113.9(3) ?
C10 C9 C1 123.6(3) ?
C9 C10 C11 118.4(3) ?
C9 C10 H10 120.8 ?
C11 C10 H10 120.8 ?
C12 C11 C10 119.4(3) ?
C12 C11 H11 120.3 ?
C10 C11 H11 120.3 ?
C13 C12 C11 119.1(3) ?
C13 C12 H12 120.5 ?
C11 C12 H12 120.5 ?
N5 C13 C12 122.0(3) ?
N5 C13 H13 119.0 ?
C12 C13 H13 119.0 ?
N6 C14 C15 124.0(3) ?
N6 C14 C2 118.0(3) ?
C15 C14 C2 118.0(3) ?
C14 C15 C16 118.4(3) ?
C14 C15 H15 120.8 ?
C16 C15 H15 120.8 ?
C15 C16 C17 119.9(4) ?
C15 C16 H16 120.1 ?
C17 C16 H16 120.1 ?
C18 C17 C16 119.1(3) ?
C18 C17 H17 120.5 ?
C16 C17 H17 120.5 ?
N6 C18 C17 121.9(4) ?
N6 C18 H18 119.0 ?
C17 C18 H18 119.0 ?
O Fe' N1' 177.07(11) y
O Fe' N4' 109.86(10) y
N1' Fe' N4' 73.06(10) y
O Fe' N5' 104.16(10) y
N1' Fe' N5' 72.92(10) y
N4' Fe' N5' 145.95(10) y
O Fe' Cl1' 95.01(8) y
N1' Fe' Cl1' 84.88(8) y
N4' Fe' Cl1' 86.72(8) y
N5' Fe' Cl1' 91.64(8) y
O Fe' Cl2' 95.02(8) y
N1' Fe' Cl2' 85.36(8) y
N4' Fe' Cl2' 85.08(8) y
N5' Fe' Cl2' 90.86(8) y
Cl1' Fe' Cl2' 168.74(4) y
C1' N1' C3' 117.4(3) ?
C1' N1' Fe' 121.4(2) ?
C3' N1' Fe' 121.2(2) ?
C1' N2' C2' 114.7(3) ?
C3' N3' C2' 114.4(3) ?
C8' N4' C4' 118.5(3) ?
C8' N4' Fe' 123.8(2) ?
C4' N4' Fe' 117.7(2) ?
C13' N5' C9' 118.3(3) ?
C13' N5' Fe' 124.1(2) ?
C9' N5' Fe' 117.6(2) ?
C18' N6' C14' 117.2(3) ?
N1' C1' N2' 123.7(3) ?
N1' C1' C9' 113.9(3) ?
N2' C1' C9' 122.4(3) ?
N3' C2' N2' 125.4(3) ?
N3' C2' C14' 118.1(3) ?
N2' C2' C14' 116.5(3) ?
N1' C3' N3' 124.4(3) ?
N1' C3' C4' 113.6(3) ?
N3' C3' C4' 122.0(3) ?
N4' C4' C5' 122.5(3) ?
N4' C4' C3' 114.4(3) ?
C5' C4' C3' 123.1(3) ?
C4' C5' C6' 118.4(3) ?
C4' C5' H5' 120.8 ?
C6' C5' H5' 120.8 ?
C5' C6' C7' 119.2(3) ?
C5' C6' H6' 120.4 ?
C7' C6' H6' 120.4 ?
C8' C7' C6' 118.9(3) ?
C8' C7' H7' 120.5 ?
C6' C7' H7' 120.5 ?
N4' C8' C7' 122.4(3) ?
N4' C8' H8' 118.8 ?
C7' C8' H8' 118.8 ?
N5' C9' C10' 122.4(3) ?
N5' C9' C1' 114.1(3) ?
C10' C9' C1' 123.5(3) ?
C11' C10' C9' 118.7(3) ?
C11' C10' H10' 120.7 ?
C9' C10' H10' 120.7 ?
C10' C11' C12' 118.9(3) ?
C10' C11' H11' 120.6 ?
C12' C11' H11' 120.6 ?
C11' C12' C13' 119.3(3) ?
C11' C12' H12' 120.3 ?
C13' C12' H12' 120.3 ?
N5' C13' C12' 122.4(3) ?
N5' C13' H13' 118.8 ?
C12' C13' H13' 118.8 ?
N6' C14' C15' 122.7(3) ?
N6' C14' C2' 116.8(3) ?
C15' C14' C2' 120.4(3) ?
C14' C15' C16' 118.8(4) ?
C14' C15' H15' 120.6 ?
C16' C15' H15' 120.6 ?
C17' C16' C15' 119.2(4) ?
C17' C16' H16' 120.4 ?
C15' C16' H16' 120.4 ?
C16' C17' C18' 118.8(3) ?
C16' C17' H17' 120.6 ?
C18' C17' H17' 120.6 ?
N6' C18' C17' 123.3(4) ?
N6' C18' H18' 118.4 ?
C17' C18' H18' 118.4 ?
Fe O Fe' 176.13(14) y
H1A O1 H1B 103(4) ?

loop_
_geom_bond_atom_site_label_1
_geom_bond_atom_site_label_2
_geom_bond_distance
_geom_bond_publ_flag
Fe O 1.767(2) y
Fe N1 2.124(2) y
Fe N5 2.186(3) y
Fe N4 2.202(3) y
Fe Cl2 2.3999(9) y
Fe Cl1 2.4187(9) y
N1 C3 1.340(4) ?
N1 C1 1.340(4) ?
N2 C1 1.330(4) ?
N2 C2 1.342(4) ?
N3 C3 1.321(4) ?
N3 C2 1.351(4) ?
N4 C8 1.341(4) ?
N4 C4 1.357(4) ?
N5 C13 1.343(4) ?
N5 C9 1.357(4) ?
N6 C14 1.345(5) ?
N6 C18 1.367(4) ?
C1 C9 1.480(4) ?
C2 C14 1.496(4) ?
C3 C4 1.480(4) ?
C4 C5 1.378(4) ?
C5 C6 1.388(5) ?
C5 H5 0.9500 ?
C6 C7 1.385(5) ?
C6 H6 0.9500 ?
C7 C8 1.396(5) ?
C7 H7 0.9500 ?
C8 H8 0.9500 ?
C9 C10 1.379(4) ?
C10 C11 1.387(5) ?
C10 H10 0.9500 ?
C11 C12 1.387(5) ?
C11 H11 0.9500 ?
C12 C13 1.382(5) ?
C12 H12 0.9500 ?
C13 H13 0.9500 ?
C14 C15 1.363(5) ?
C15 C16 1.365(5) ?
C15 H15 0.9500 ?
C16 C17 1.377(6) ?
C16 H16 0.9500 ?
C17 C18 1.373(5) ?
C17 H17 0.9500 ?
C18 H18 0.9500 ?
Fe' O 1.769(2) y
Fe' N1' 2.127(3) y
Fe' N4' 2.188(3) y
Fe' N5' 2.193(3) y
Fe' Cl1' 2.4051(10) y
Fe' Cl2' 2.4162(10) y
N1' C1' 1.330(4) ?
N1' C3' 1.332(4) ?
N2' C1' 1.337(4) ?
N2' C2' 1.358(5) ?
N3' C3' 1.335(4) ?
N3' C2' 1.345(5) ?
N4' C8' 1.332(4) ?
N4' C4' 1.355(4) ?
N5' C13' 1.326(4) ?
N5' C9' 1.362(4) ?
N6' C18' 1.344(4) ?
N6' C14' 1.345(5) ?
C1' C9' 1.472(5) ?
C2' C14' 1.484(4) ?
C3' C4' 1.477(5) ?
C4' C5' 1.382(5) ?
C5' C6' 1.386(5) ?
C5' H5' 0.9500 ?
C6' C7' 1.387(5) ?
C6' H6' 0.9500 ?
C7' C8' 1.385(5) ?
C7' H7' 0.9500 ?
C8' H8' 0.9500 ?
C9' C10' 1.385(4) ?
C10' C11' 1.382(5) ?
C10' H10' 0.9500 ?
C11' C12' 1.385(5) ?
C11' H11' 0.9500 ?
C12' C13' 1.388(5) ?
C12' H12' 0.9500 ?
C13' H13' 0.9500 ?
C14' C15' 1.383(5) ?
C15' C16' 1.385(5) ?
C15' H15' 0.9500 ?
C16' C17' 1.364(6) ?
C16' H16' 0.9500 ?
C17' C18' 1.383(6) ?
C17' H17' 0.9500 ?
C18' H18' 0.9500 ?
O1 H1A 0.881(19) ?
O1 H1B 0.869(19) ?
O2' O2 2.768(12) ?

loop_
_geom_hbond_atom_site_label_D
_geom_hbond_atom_site_label_H
_geom_hbond_atom_site_label_A
_geom_hbond_site_symmetry_A
_geom_hbond_distance_DH
_geom_hbond_distance_HA
_geom_hbond_distance_DA
_geom_hbond_angle_DHA
O1 H1B Cl2 . 0.869(19) 2.283(19) 3.151(3) 176(4)
O1 H1A Cl1' 2_656 0.881(19) 2.319(19) 3.200(3) 177(4)

loop_
_geom_torsion_atom_site_label_1
_geom_torsion_atom_site_label_2
_geom_torsion_atom_site_label_3
_geom_torsion_atom_site_label_4
_geom_torsion
N5 Fe N1 C3 174.7(3)
N4 Fe N1 C3 -4.7(2)
Cl2 Fe N1 C3 -97.7(2)
Cl1 Fe N1 C3 86.3(2)
N5 Fe N1 C1 0.5(2)
N4 Fe N1 C1 -179.0(2)
Cl2 Fe N1 C1 88.0(2)
Cl1 Fe N1 C1 -88.0(2)
O Fe N4 C8 1.9(3)
N1 Fe N4 C8 -179.0(3)
N5 Fe N4 C8 180.0(2)
Cl2 Fe N4 C8 -93.7(2)
Cl1 Fe N4 C8 97.0(2)
O Fe N4 C4 -175.8(2)
N1 Fe N4 C4 3.3(2)
N5 Fe N4 C4 2.3(3)
Cl2 Fe N4 C4 88.6(2)
Cl1 Fe N4 C4 -80.7(2)
O Fe N5 C13 -1.4(3)
N1 Fe N5 C13 179.5(3)
N4 Fe N5 C13 -179.5(2)
Cl2 Fe N5 C13 92.7(2)
Cl1 Fe N5 C13 -95.7(2)
O Fe N5 C9 -178.9(2)
N1 Fe N5 C9 2.1(2)
N4 Fe N5 C9 3.1(3)
Cl2 Fe N5 C9 -84.8(2)
Cl1 Fe N5 C9 86.8(2)
C2 N2 C1 N1 -2.0(4)
C2 N2 C1 C9 176.3(3)
C3 N1 C1 N2 1.4(4)
Fe N1 C1 N2 175.8(2)
C3 N1 C1 C9 -177.1(3)
Fe N1 C1 C9 -2.6(3)
C1 N2 C2 N3 1.3(4)
C1 N2 C2 C14 -178.5(3)
C3 N3 C2 N2 0.1(5)
C3 N3 C2 C14 179.8(3)
C2 N3 C3 N1 -0.8(4)
C2 N3 C3 C4 179.6(3)
C1 N1 C3 N3 0.2(4)
Fe N1 C3 N3 -174.3(2)
C1 N1 C3 C4 179.8(2)
Fe N1 C3 C4 5.3(3)
C8 N4 C4 C5 -0.6(4)
Fe N4 C4 C5 177.2(2)
C8 N4 C4 C3 -179.6(3)
Fe N4 C4 C3 -1.8(3)
N3 C3 C4 N4 177.6(3)
N1 C3 C4 N4 -2.0(4)
N3 C3 C4 C5 -1.5(5)
N1 C3 C4 C5 178.9(3)
N4 C4 C5 C6 0.4(5)
C3 C4 C5 C6 179.4(3)
C4 C5 C6 C7 -0.1(5)
C5 C6 C7 C8 0.0(5)
C4 N4 C8 C7 0.5(5)
Fe N4 C8 C7 -177.2(2)
C6 C7 C8 N4 -0.1(5)
C13 N5 C9 C10 -1.2(5)
Fe N5 C9 C10 176.4(2)
C13 N5 C9 C1 178.4(3)
Fe N5 C9 C1 -4.0(3)
N2 C1 C9 N5 -174.3(3)
N1 C1 C9 N5 4.2(4)
N2 C1 C9 C10 5.3(5)
N1 C1 C9 C10 -176.2(3)
N5 C9 C10 C11 -0.4(5)
C1 C9 C10 C11 -180.0(3)
C9 C10 C11 C12 1.6(5)
C10 C11 C12 C13 -1.2(5)
C9 N5 C13 C12 1.6(5)
Fe N5 C13 C12 -175.9(3)
C11 C12 C13 N5 -0.5(5)
C18 N6 C14 C15 0.5(5)
C18 N6 C14 C2 -178.2(3)
N2 C2 C14 N6 -7.4(4)
N3 C2 C14 N6 172.8(3)
N2 C2 C14 C15 173.8(3)
N3 C2 C14 C15 -6.0(4)
N6 C14 C15 C16 -0.4(5)
C2 C14 C15 C16 178.3(3)
C14 C15 C16 C17 0.3(6)
C15 C16 C17 C18 -0.4(6)
C14 N6 C18 C17 -0.6(6)
C16 C17 C18 N6 0.5(6)
N4' Fe' N1' C1' -178.4(3)
N5' Fe' N1' C1' 0.2(2)
Cl1' Fe' N1' C1' 93.5(2)
Cl2' Fe' N1' C1' -92.2(2)
N4' Fe' N1' C3' 1.4(2)
N5' Fe' N1' C3' 179.9(3)
Cl1' Fe' N1' C3' -86.8(2)
Cl2' Fe' N1' C3' 87.6(2)
O Fe' N4' C8' -3.3(3)
N1' Fe' N4' C8' 176.9(3)
N5' Fe' N4' C8' 174.5(2)
Cl1' Fe' N4' C8' -97.4(3)
Cl2' Fe' N4' C8' 90.3(3)
O Fe' N4' C4' 179.7(2)
N1' Fe' N4' C4' -0.1(2)
N5' Fe' N4' C4' -2.5(3)
Cl1' Fe' N4' C4' 85.5(2)
Cl2' Fe' N4' C4' -86.8(2)
O Fe' N5' C13' -0.4(3)
N1' Fe' N5' C13' 179.4(3)
N4' Fe' N5' C13' -178.2(2)
Cl1' Fe' N5' C13' 95.2(3)
Cl2' Fe' N5' C13' -95.8(3)
O Fe' N5' C9' 178.4(2)
N1' Fe' N5' C9' -1.9(2)
N4' Fe' N5' C9' 0.5(3)
Cl1' Fe' N5' C9' -86.1(2)
Cl2' Fe' N5' C9' 83.0(2)
C3' N1' C1' N2' 1.7(5)
Fe' N1' C1' N2' -178.5(2)
C3' N1' C1' C9' -178.4(3)
Fe' N1' C1' C9' 1.4(4)
C2' N2' C1' N1' -1.1(5)
C2' N2' C1' C9' 179.0(3)
C3' N3' C2' N2' -0.3(5)
C3' N3' C2' C14' 177.8(3)
C1' N2' C2' N3' 0.4(5)
C1' N2' C2' C14' -177.8(3)
C1' N1' C3' N3' -1.7(5)
Fe' N1' C3' N3' 178.6(2)
C1' N1' C3' C4' 177.5(3)
Fe' N1' C3' C4' -2.2(4)
C2' N3' C3' N1' 0.9(5)
C2' N3' C3' C4' -178.2(3)
C8' N4' C4' C5' -0.1(5)
Fe' N4' C4' C5' 177.1(3)
C8' N4' C4' C3' -178.1(3)
Fe' N4' C4' C3' -0.9(4)
N1' C3' C4' N4' 2.0(4)
N3' C3' C4' N4' -178.8(3)
N1' C3' C4' C5' -176.1(3)
N3' C3' C4' C5' 3.1(5)
N4' C4' C5' C6' -0.6(5)
C3' C4' C5' C6' 177.3(3)
C4' C5' C6' C7' 1.1(5)
C5' C6' C7' C8' -0.8(5)
C4' N4' C8' C7' 0.4(5)
Fe' N4' C8' C7' -176.7(3)
C6' C7' C8' N4' 0.1(5)
C13' N5' C9' C10' 2.3(5)
Fe' N5' C9' C10' -176.5(2)
C13' N5' C9' C1' -178.0(3)
Fe' N5' C9' C1' 3.2(3)
N1' C1' C9' N5' -3.0(4)
N2' C1' C9' N5' 176.9(3)
N1' C1' C9' C10' 176.8(3)
N2' C1' C9' C10' -3.3(5)
N5' C9' C10' C11' -2.4(5)
C1' C9' C10' C11' 177.8(3)
C9' C10' C11' C12' 0.7(5)
C10' C11' C12' C13' 1.0(5)
C9' N5' C13' C12' -0.4(5)
Fe' N5' C13' C12' 178.3(3)
C11' C12' C13' N5' -1.2(5)
C18' N6' C14' C15' 0.1(5)
C18' N6' C14' C2' -176.8(3)
N3' C2' C14' N6' 4.8(4)
N2' C2' C14' N6' -177.0(3)
N3' C2' C14' C15' -172.2(3)
N2' C2' C14' C15' 6.0(5)
N6' C14' C15' C16' -1.7(6)
C2' C14' C15' C16' 175.2(3)
C14' C15' C16' C17' 1.6(6)
C15' C16' C17' C18' -0.2(6)
C14' N6' C18' C17' 1.4(5)
C16' C17' C18' N6' -1.4(6)
